data_7707066
loop_
_publ_author_name
'Bazaga-Garc\'ia, Montse'
'V\'ilchez-C\'ozar, \'Alvaro'
'Maranescu, Bianca'
'Olivera-Pastor, Pascual'
'Marganovici, Marko'
'Ilia, Gheorghe'
'Cabeza D\'iaz, Aurelio'
'Visa, Aurelia'
'Colodrero, Rosario M. P.'

_publ_section_title
;
 Synthesis and electrochemical properties of
 metal(ii)-carboxyethylphenylphosphinates.
;
_journal_issue 19
_journal_name_full 'Dalton transactions (Cambridge, England : 2003)'
_journal_page_first 6539
_journal_page_last 6548
_journal_paper_doi 10.1039/d1dt00104c
_journal_volume 50
_journal_year 2021
_chemical_formula_moiety '2(C9 O4 P), Ca'
_chemical_formula_sum 'C18 Ca O8 P2'
_chemical_formula_weight 446.22
_space_group_crystal_system monoclinic
_space_group_IT_number 7
_space_group_name_Hall 'P -2yac'
_space_group_name_H-M_alt 'P 1 n 1'
_audit_creation_date 2020-03-23T17:31
_audit_creation_method 'from EXP file using GSAS2CIF'
_audit_update_record
;
2020-11-19 deposited with the CCDC.	2021-04-01 downloaded from the CCDC.
;
_cell_angle_alpha 90.0
_cell_angle_beta 113.4324(23)
_cell_angle_gamma 90.0
_cell_formula_units_Z 2
_cell_length_a 14.4949(7)
_cell_length_b 5.76901(27)
_cell_length_c 12.9059(5)
_cell_measurement_temperature 298
_cell_volume 990.20(8)
_computing_structure_refinement GSAS
_diffrn_ambient_temperature 298
_diffrn_measurement_device_type 'D8 ADVANCE (Bruker AXS) diffractometer'
_diffrn_radiation_probe x-ray
_diffrn_radiation_type 'Mo K\a~1~'
_diffrn_radiation_wavelength 0.7093
_diffrn_source 'sealed x-ray tube'
_diffrn_source_type 'D8 ADVANCE (Bruker AXS) diffractometer'
_exptl_absorpt_correction_T_max 1.00000
_exptl_absorpt_correction_T_min 1.00000
_exptl_absorpt_process_details
;   GSAS Absorption/surface roughness correction: function number 0
 No correction is applied.
;
_exptl_crystal_density_diffrn 1.497
_exptl_crystal_description polycrystalline
_pd_block_id 2020-03-23T17:31|CaCEPPA|CaCEPPA|D8_Advance
_pd_calc_method 'Rietveld Refinement'
_pd_char_colour white
_pd_instr_location ' ?'
_pd_meas_2theta_range_inc 0.01
_pd_meas_2theta_range_max 50.0
_pd_meas_2theta_range_min 3.0
_pd_meas_number_of_points 4701
_pd_phase_name 'from C:/GSAS/MyWork/CaCEPPA_ILIA/CaCEPPA_LB/C18H20O8P2Ca_best1.cif'
_pd_proc_2theta_range_inc 0.01
_pd_proc_2theta_range_max 50.00226
_pd_proc_2theta_range_min 3.00226
_pd_proc_info_datetime 2020-03-23T17:31:22
_pd_proc_info_excluded_regions ' ?'
_pd_proc_ls_background_function
;   GSAS Background function number 1 with 36 terms.
 Shifted Chebyshev function of 1st kind
      1:    32310.7     2:   -27377.5     3:    15662.6     4:   -8801.99    
      5:    3014.28     6:    374.821     7:   -1434.26     8:    2880.47    
      9:   -3383.79    10:    2306.89    11:   -1219.18    12:    548.902    
     13:    943.813    14:   -1515.65    15:    1253.30    16:   -263.257    
     17:   -457.581    18:    794.515    19:    98.6653    20:   -971.156    
     21:    713.685    22:   -541.675    23:    72.8548    24:   -120.618    
     25:    260.650    26:   -487.586    27:    559.983    28:   -551.099    
     29:   -313.852    30:    822.731    31:   -599.576    32:   -356.942    
     33:    401.067    34:   -382.759    35:    84.6699    36:   -83.1854    
;
_pd_proc_ls_peak_cutoff 0.00300
_pd_proc_ls_pref_orient_corr
;   March-Dollase
 AXIS  1 Ratio=   1.20033  h= 1.000  k= 0.000  l= 0.000
 Prefered orientation correction range: Min=   0.57823, Max=   1.31507
;
_pd_proc_ls_profile_function
;
 CW Profile function number 4 with  21 terms
 Pseudovoigt profile coefficients as parameterized in
 P. Thompson, D.E. Cox & J.B. Hastings (1987). J. Appl. Cryst.,20,79-83.
 Asymmetry correction of L.W. Finger, D.E. Cox & A. P. Jephcoat (1994).
 J. Appl. Cryst.,27,892-900.
 Microstrain broadening by P.W. Stephens,  (1999). J. Appl. Cryst.,32,281-289.
 #1(GU)   =    0.000 #2(GV)   =    0.000 #3(GW)   =    3.621
 #4(GP)   =    0.000 #5(LX)   =    2.167 #6(ptec) =     0.00
 #7(trns) =     0.00 #8(shft) =   0.0000 #9(sfec) =     0.00
 #10(S/L) =   0.0047 #11(H/L) =   0.0070 #12(eta) =   0.3572
 #13(S400 ) =  5.2E-03 #14(S040 ) =  2.0E-01 #15(S004 ) =  3.7E-02
 #16(S220 ) =  1.1E-01 #17(S202 ) = -9.5E-03 #18(S022 ) =  4.6E-02
 #19(S301 ) = -8.8E-04 #20(S103 ) =  0.0E+00 #21(S121 ) =  1.0E-01
 Peak tails are ignored  where the intensity is below 0.0030 times the peak
   Aniso. broadening axis   0.0   0.0   1.0
;
_pd_proc_ls_prof_R_factor 0.0780
_pd_proc_ls_prof_wR_expected 0.0312
_pd_proc_ls_prof_wR_factor 0.1042
_pd_proc_number_of_points 4701
_pd_spec_mounting ' ?'
_refine_ls_goodness_of_fit_all 3.45
_refine_ls_matrix_type full
_refine_ls_number_parameters 138
_refine_ls_number_restraints 71
_refine_ls_R_Fsqd_factor 0.08885
_refine_ls_shift/su_max 0.04
_refine_ls_shift/su_mean 0.01
_reflns_d_resolution_high 0.839
_reflns_d_resolution_low 7.488
_reflns_limit_h_max 17
_reflns_limit_h_min 0
_reflns_limit_k_max 6
_reflns_limit_k_min 0
_reflns_limit_l_max 14
_reflns_limit_l_min -15
_reflns_number_total 1751
_cod_data_source_file d1dt00104c2.cif
_cod_data_source_block CaCEPPA_publ
_cod_depositor_comments
;
The following automatic conversions were performed:

data item '_geom_angle_publ_flag' value 'N' was changed to 'n' in
accordance with the
/home/data/users/saulius/crontab/automatic-downloads/rss-feeds/RSC/lib/dictionaries/cif_core.dic
dictionary named 'cif_core.dic' version 2.4.2 last updated on
2011-04-26 (59 times).

data item '_geom_bond_publ_flag' value 'N' was changed to 'n' in
accordance with the
/home/data/users/saulius/crontab/automatic-downloads/rss-feeds/RSC/lib/dictionaries/cif_core.dic
dictionary named 'cif_core.dic' version 2.4.2 last updated on
2011-04-26 (72 times).

Automatic conversion script
Id: cif_fix_values 7556 2019-12-06 15:28:31Z antanas 

 Adding full bibliography for 7707064--7707066.cif.
;
_cod_original_cell_volume 990.20(9)
_cod_original_sg_symbol_H-M 'P n'
_cod_database_code 7707066

loop_
_symmetry_equiv_pos_site_id
_symmetry_equiv_pos_as_xyz
1 +x,+y,+z
2 +x+1/2,-y,+z+1/2

loop_
_atom_site_type_symbol
_atom_site_label
_atom_site_fract_x
_atom_site_fract_y
_atom_site_fract_z
_atom_site_occupancy
_atom_site_thermal_displace_type
_atom_site_U_iso_or_equiv
_atom_site_symmetry_multiplicity
Ca Ca1 0.8338(11) 0.3656(11) 0.12794 1.0 Uiso 0.0127(12) 2
P P1 0.8352(8) 0.8749(18) -0.0557(7) 1.0 Uiso 0.0127(12) 2
P P2 0.8365(7) 0.8608(18) 0.3076(7) 1.0 Uiso 0.0127(12) 2
C C1 0.8956(15) 0.8925(26) -0.1552(14) 1.0 Uiso 0.0100(17) 2
C C2 0.9255(17) 1.1092(24) -0.1816(16) 1.0 Uiso 0.0100(17) 2
C C3 0.9499(17) 1.1201(31) -0.2766(16) 1.0 Uiso 0.0100(17) 2
C C4 0.9912(18) 0.921(4) -0.3042(18) 1.0 Uiso 0.0100(17) 2
C C5 0.9645(18) 0.7046(32) -0.2750(16) 1.0 Uiso 0.0100(17) 2
C C6 0.9387(16) 0.6937(24) -0.1809(16) 1.0 Uiso 0.0100(17) 2
C C7 0.7084(9) 0.7856(34) -0.1402(19) 1.0 Uiso 0.0100(17) 2
C C8 0.6925(14) 0.5424(30) -0.1867(19) 1.0 Uiso 0.0100(17) 2
C C9 0.5912(12) 0.514(5) -0.2811(20) 1.0 Uiso 0.0100(17) 2
C C10 0.7665(12) 0.8683(31) 0.3971(13) 1.0 Uiso 0.0100(17) 2
C C11 0.6814(13) 0.7265(32) 0.3712(13) 1.0 Uiso 0.0100(17) 2
C C12 0.6434(14) 0.6936(33) 0.4544(17) 1.0 Uiso 0.0100(17) 2
C C13 0.6611(16) 0.865(4) 0.5367(17) 1.0 Uiso 0.0100(17) 2
C C14 0.7449(16) 1.0103(31) 0.5614(12) 1.0 Uiso 0.0100(17) 2
C C15 0.7835(13) 1.0420(26) 0.4786(15) 1.0 Uiso 0.0100(17) 2
C C16 0.9651(8) 0.830(4) 0.4060(17) 1.0 Uiso 0.0100(17) 2
C C17 0.9831(14) 0.615(5) 0.4775(19) 1.0 Uiso 0.0100(17) 2
C C18 1.0836(12) 0.499(4) 0.5102(22) 1.0 Uiso 0.0100(17) 2
O O1 0.8924(14) 0.6924(27) 0.0326(13) 1.0 Uiso 0.0100(17) 2
O O2 0.8405(15) 1.1155(23) -0.0038(14) 1.0 Uiso 0.0100(17) 2
O O3 0.5748(16) 0.384(4) -0.3628(15) 1.0 Uiso 0.0100(17) 2
O O4 0.5218(15) 0.630(4) -0.2755(17) 1.0 Uiso 0.0100(17) 2
O O5 0.8005(15) 0.6456(26) 0.2336(14) 1.0 Uiso 0.0100(17) 2
O O6 0.8169(16) 1.0802(25) 0.2379(15) 1.0 Uiso 0.0100(17) 2
O O7 1.1490(15) 0.619(4) 0.4961(17) 1.0 Uiso 0.0100(17) 2
O O8 1.1073(15) 0.3413(31) 0.5829(16) 1.0 Uiso 0.0100(17) 2

loop_
_atom_type_symbol
_atom_type_number_in_cell
_atom_type_scat_dispersion_real
_atom_type_scat_dispersion_imag
_atom_type_scat_Cromer_Mann_a1
_atom_type_scat_Cromer_Mann_a2
_atom_type_scat_Cromer_Mann_a3
_atom_type_scat_Cromer_Mann_a4
_atom_type_scat_Cromer_Mann_b1
_atom_type_scat_Cromer_Mann_b2
_atom_type_scat_Cromer_Mann_b3
_atom_type_scat_Cromer_Mann_b4
_atom_type_scat_Cromer_Mann_c
_atom_type_scat_source
Ca 2.0 0.228 0.309 8.62660 10.4421 7.38730 0.65990 1.58990 85.7484 1.02110 178.437 1.37510 International_Tables_Vol_C
P 4.0 0.102 0.095 6.43450 1.90670 4.17910 27.1570 1.78000 0.52600 1.49080 68.1645 1.11490 International_Tables_Vol_C
C 36.0 0.003 0.002 2.31000 20.8439 1.02000 10.2075 1.58860 0.56870 0.86500 51.6512 0.21560 International_Tables_Vol_C
O 16.0 0.011 0.006 3.04850 13.2771 2.28680 5.70110 1.54630 0.32390 0.86700 32.9089 0.25080 International_Tables_Vol_C

loop_
_geom_angle_atom_site_label_1
_geom_angle_atom_site_label_2
_geom_angle_atom_site_label_3
_geom_angle
_geom_angle_site_symmetry_1
_geom_angle_site_symmetry_2
_geom_angle_site_symmetry_3
_geom_angle_publ_flag
O1 Ca1 O2 89.2(6) 1_555 . 1_545 n
O1 Ca1 O4 74.3(7) 1_555 . 2_565 n
O1 Ca1 O5 87.5(5) 1_555 . 1_555 n
O1 Ca1 O6 167.8(9) 1_555 . 1_545 n
O1 Ca1 O7 96.6(7) 1_555 . 2_464 n
O2 Ca1 O4 91.0(9) 1_545 . 2_565 n
O2 Ca1 O5 169.1(8) 1_545 . 1_555 n
O2 Ca1 O6 93.2(6) 1_545 . 1_545 n
O2 Ca1 O7 82.4(7) 1_545 . 2_464 n
O4 Ca1 O5 98.2(8) 2_565 . 1_555 n
O4 Ca1 O6 93.6(8) 2_565 . 1_545 n
O4 Ca1 O7 168.9(8) 2_565 . 2_464 n
O5 Ca1 O6 92.3(7) 1_555 . 1_545 n
O5 Ca1 O7 87.6(8) 1_555 . 2_464 n
O6 Ca1 O7 95.6(9) 1_545 . 2_464 n
C1 P1 C7 104.4(8) 1_555 . 1_555 n
C1 P1 O1 107.0(8) 1_555 . 1_555 n
C1 P1 O2 107.6(8) 1_555 . 1_555 n
C7 P1 O1 112.0(9) 1_555 . 1_555 n
C7 P1 O2 112.7(9) 1_555 . 1_555 n
O1 P1 O2 112.4(9) 1_555 . 1_555 n
C10 P2 C16 103.8(8) 1_555 . 1_555 n
C10 P2 O5 106.2(8) 1_555 . 1_555 n
C10 P2 O6 109.8(9) 1_555 . 1_555 n
C16 P2 O5 111.3(8) 1_555 . 1_555 n
C16 P2 O6 113.5(9) 1_555 . 1_555 n
O5 P2 O6 111.8(9) 1_555 . 1_555 n
P1 C1 C2 120.0(8) 1_555 . 1_555 n
P1 C1 C6 120.2(8) 1_555 . 1_555 n
C2 C1 C6 117.2(5) 1_555 . 1_555 n
C1 C2 C3 117.3(5) 1_555 . 1_555 n
C2 C3 C4 117.7(5) 1_555 . 1_555 n
C3 C4 C5 117.9(5) 1_555 . 1_555 n
C4 C5 C6 117.9(5) 1_555 . 1_555 n
C1 C6 C5 117.5(5) 1_555 . 1_555 n
P1 C7 C8 117.8(10) 1_555 . 1_555 n
C7 C8 C9 111.8(11) 1_555 . 1_555 n
C8 C9 O3 123.6(13) 1_555 . 1_555 n
C8 C9 O4 116.9(11) 1_555 . 1_555 n
O3 C9 O4 119.5(12) 1_555 . 1_555 n
P2 C10 C11 119.6(8) 1_555 . 1_555 n
P2 C10 C15 121.2(8) 1_555 . 1_555 n
C11 C10 C15 118.1(4) 1_555 . 1_555 n
C10 C11 C12 118.1(4) 1_555 . 1_555 n
C11 C12 C13 118.5(5) 1_555 . 1_555 n
C12 C13 C14 118.4(5) 1_555 . 1_555 n
C13 C14 C15 118.5(4) 1_555 . 1_555 n
C10 C15 C14 118.3(4) 1_555 . 1_555 n
P2 C16 C17 113.0(10) 1_555 . 1_555 n
C16 C17 C18 116.9(15) 1_555 . 1_555 n
C17 C18 O7 114.8(13) 1_555 . 1_555 n
C17 C18 O8 118.8(14) 1_555 . 1_555 n
O7 C18 O8 121.0(15) 1_555 . 1_555 n
Ca1 O1 P1 132.5(12) 1_555 . 1_555 n
Ca1 O2 P1 153.9(12) 1_565 . 1_555 n
Ca1 O4 C9 136.7(16) 2_464 . 1_555 n
Ca1 O5 P2 147.9(12) 1_555 . 1_555 n
Ca1 O6 P2 161.0(14) 1_565 . 1_555 n
Ca1 O7 C18 125.7(15) 2_565 . 1_555 n

loop_
_geom_bond_atom_site_label_1
_geom_bond_atom_site_label_2
_geom_bond_distance
_geom_bond_site_symmetry_1
_geom_bond_site_symmetry_2
_geom_bond_publ_flag
Ca1 O1 2.573(18) . 1_555 n
Ca1 O2 2.262(14) . 1_545 n
Ca1 O4 2.506(25) . 2_565 n
Ca1 O5 2.286(16) . 1_555 n
Ca1 O6 2.250(14) . 1_545 n
Ca1 O7 2.540(24) . 2_464 n
P1 C1 1.822(7) . 1_555 n
P1 C7 1.799(8) . 1_555 n
P1 O1 1.530(8) . 1_555 n
P1 O2 1.529(8) . 1_555 n
P2 C10 1.817(7) . 1_555 n
P2 C16 1.798(8) . 1_555 n
P2 O5 1.527(8) . 1_555 n
P2 O6 1.513(8) . 1_555 n
C1 P1 1.822(7) . 1_555 n
C1 C2 1.408(4) . 1_555 n
C1 C6 1.408(4) . 1_555 n
C2 C1 1.408(4) . 1_555 n
C2 C3 1.406(4) . 1_555 n
C3 C2 1.406(4) . 1_555 n
C3 C4 1.405(4) . 1_555 n
C4 C3 1.405(4) . 1_555 n
C4 C5 1.403(4) . 1_555 n
C5 C4 1.403(4) . 1_555 n
C5 C6 1.407(4) . 1_555 n
C6 C1 1.408(4) . 1_555 n
C6 C5 1.407(4) . 1_555 n
C7 P1 1.799(8) . 1_555 n
C7 C8 1.507(8) . 1_555 n
C8 C7 1.507(8) . 1_555 n
C8 C9 1.497(8) . 1_555 n
C9 C8 1.497(8) . 1_555 n
C9 O3 1.237(8) . 1_555 n
C9 O4 1.233(8) . 1_555 n
C10 P2 1.817(7) . 1_555 n
C10 C11 1.405(4) . 1_555 n
C10 C15 1.402(4) . 1_555 n
C11 C10 1.405(4) . 1_555 n
C11 C12 1.401(4) . 1_555 n
C12 C11 1.401(4) . 1_555 n
C12 C13 1.399(4) . 1_555 n
C13 C12 1.399(4) . 1_555 n
C13 C14 1.403(4) . 1_555 n
C14 C13 1.403(4) . 1_555 n
C14 C15 1.402(4) . 1_555 n
C15 C10 1.402(4) . 1_555 n
C15 C14 1.402(4) . 1_555 n
C16 P2 1.798(8) . 1_555 n
C16 C17 1.508(9) . 1_555 n
C17 C16 1.508(9) . 1_555 n
C17 C18 1.504(8) . 1_555 n
C18 C17 1.504(8) . 1_555 n
C18 O7 1.245(8) . 1_555 n
C18 O8 1.251(8) . 1_555 n
O1 Ca1 2.573(18) . 1_555 n
O1 P1 1.530(8) . 1_555 n
O2 Ca1 2.262(14) . 1_565 n
O2 P1 1.529(8) . 1_555 n
O3 C9 1.237(8) . 1_555 n
O3 O4 2.134(14) . 1_555 n
O4 Ca1 2.506(25) . 2_464 n
O4 C9 1.233(8) . 1_555 n
O4 O3 2.134(14) . 1_555 n
O5 Ca1 2.286(16) . 1_555 n
O5 P2 1.527(8) . 1_555 n
O6 Ca1 2.250(14) . 1_565 n
O6 P2 1.513(8) . 1_555 n
O7 Ca1 2.540(24) . 2_565 n
O7 C18 1.245(8) . 1_555 n
O7 O8 2.172(15) . 1_555 n
O8 C18 1.251(8) . 1_555 n
O8 O7 2.172(15) . 1_555 n
